data_4339941
loop_
_publ_author_name
'Tamura, Motoshi'
'Matsuura, Noriyuki'
'Kawamoto, Tatsuya'
'Konno, Takumi'

_publ_section_title
;
 Thiolato-bridged RuIIAgIRuII trinuclear complex composed of
 bis(bipyridine)ruthenium(II) units with chelating 2-aminoethanethiolate:
 conversion to a disulfide-bridged RuIIRuII dinuclear complex.
;
_journal_issue 17
_journal_name_full 'Inorganic chemistry'
_journal_page_first 6834
_journal_page_last 6836
_journal_paper_doi 10.1021/ic700572r
_journal_volume 46
_journal_year 2007
_chemical_formula_sum 'C46 H47 Ag F18 N11 P3 Ru2 S2'
_chemical_formula_weight 1562.99
_chemical_name_systematic
; 
 ? 
;
_space_group_IT_number 14
_symmetry_cell_setting monoclinic
_symmetry_space_group_name_Hall '-P 2yn'
_symmetry_space_group_name_H-M 'P 1 21/n 1'
_atom_sites_solution_hydrogens geom
_atom_sites_solution_primary direct
_atom_sites_solution_secondary difmap
_audit_creation_method SHELXL-97
_cell_angle_alpha 90.00
_cell_angle_beta 116.438(19)
_cell_angle_gamma 90.00
_cell_formula_units_Z 4
_cell_length_a 13.801(7)
_cell_length_b 31.931(15)
_cell_length_c 14.241(8)
_cell_measurement_reflns_used 24329
_cell_measurement_temperature 200(2)
_cell_measurement_theta_max 27.4
_cell_measurement_theta_min 3.0
_cell_volume 5619(5)
_computing_cell_refinement PROCESS-AUTO
_computing_data_collection PROCESS-AUTO
_computing_data_reduction CrystalStructure
_computing_structure_refinement 'SHELXL-97 (Sheldrick, 1997)'
_computing_structure_solution SIR92
_diffrn_ambient_temperature 200(2)
_diffrn_detector_area_resol_mean 10.00
_diffrn_measured_fraction_theta_full 0.994
_diffrn_measured_fraction_theta_max 0.994
_diffrn_measurement_device_type 'Rigaku RAXIS-RAPID'
_diffrn_measurement_method \w
_diffrn_radiation_monochromator graphite
_diffrn_radiation_source 'fine-focus sealed tube'
_diffrn_radiation_type MoK\a
_diffrn_radiation_wavelength 0.71075
_diffrn_reflns_av_R_equivalents 0.0686
_diffrn_reflns_av_sigmaI/netI 0.1614
_diffrn_reflns_limit_h_max 17
_diffrn_reflns_limit_h_min -17
_diffrn_reflns_limit_k_max 41
_diffrn_reflns_limit_k_min -41
_diffrn_reflns_limit_l_max 18
_diffrn_reflns_limit_l_min -17
_diffrn_reflns_number 48445
_diffrn_reflns_theta_full 27.48
_diffrn_reflns_theta_max 27.48
_diffrn_reflns_theta_min 3.01
_exptl_absorpt_coefficient_mu 1.141
_exptl_absorpt_correction_T_max 0.8944
_exptl_absorpt_correction_T_min 0.8039
_exptl_absorpt_correction_type empirical
_exptl_crystal_colour 'dark brown'
_exptl_crystal_density_diffrn 1.847
_exptl_crystal_density_method 'not measured'
_exptl_crystal_description block
_exptl_crystal_F_000 3096
_exptl_crystal_size_max 0.20
_exptl_crystal_size_mid 0.16
_exptl_crystal_size_min 0.10
_refine_diff_density_max 0.902
_refine_diff_density_min -0.494
_refine_diff_density_rms 0.087
_refine_ls_extinction_method none
_refine_ls_goodness_of_fit_ref 0.725
_refine_ls_hydrogen_treatment 'riding model'
_refine_ls_matrix_type full
_refine_ls_number_parameters 750
_refine_ls_number_reflns 12795
_refine_ls_number_restraints 0
_refine_ls_restrained_S_all 0.725
_refine_ls_R_factor_all 0.0905
_refine_ls_R_factor_gt 0.0398
_refine_ls_shift/su_max 0.003
_refine_ls_shift/su_mean 0.000
_refine_ls_structure_factor_coef Fsqd
_refine_ls_weighting_details 'calc w=1/[\s^2^(Fo^2^)+(0.0306P)^2^+0.0000P] where P=(Fo^2^+2Fc^2^)/3'
_refine_ls_weighting_scheme calc
_refine_ls_wR_factor_gt 0.0692
_refine_ls_wR_factor_ref 0.0740
_reflns_number_gt 5464
_reflns_number_total 12795
_reflns_threshold_expression >2sigma(I)
_cod_data_source_file ic700572r-file004.cif
_cod_data_source_block '[1]'
_cod_depositor_comments
;
The following automatic conversions were performed:
'_atom_site_symetry_multiplicity' tag replaced with
'_atom_site_symmetry_multiplicity'.

Automatic conversion script
Id: cif_correct_tags 1440 2010-10-19 06:21:57Z saulius 

The following automatic conversions were performed:

'_symmetry_cell_setting' value 'Monoclinic' changed to 'monoclinic'
according to
/usr/data/users/saulius/automatic-downloads/retrospective/ACS/lib/dictionaries/cif_core.dic
dictionary named 'cif_core.dic' version 2.4.2 from 2011-04-26.

Automatic conversion script
Id: cif_fix_values 2281 2013-09-26 08:29:07Z andrius 
;
_cod_original_cell_volume 5620(5)
_cod_original_sg_symbol_H-M P21/n
_cod_database_code 4339941

loop_
_symmetry_equiv_pos_as_xyz
'x, y, z'
'-x+1/2, y+1/2, -z+1/2'
'-x, -y, -z'
'x-1/2, -y-1/2, z-1/2'

loop_
_atom_site_label
_atom_site_type_symbol
_atom_site_fract_x
_atom_site_fract_y
_atom_site_fract_z
_atom_site_U_iso_or_equiv
_atom_site_adp_type
_atom_site_occupancy
_atom_site_symmetry_multiplicity
_atom_site_calc_flag
_atom_site_refinement_flags
Ag1 Ag 0.24413(3) 0.585282(10) 0.40745(3) 0.04414(11) Uani 1 1 d .
Ru1 Ru 0.42993(3) 0.544411(10) 0.25944(3) 0.03575(10) Uani 1 1 d .
Ru2 Ru -0.01387(3) 0.643666(10) 0.40402(3) 0.03531(10) Uani 1 1 d .
S1 S 0.32582(9) 0.53143(3) 0.35270(9) 0.0403(3) Uani 1 1 d .
S2 S 0.17115(8) 0.62615(4) 0.50012(10) 0.0477(3) Uani 1 1 d .
P1 P 0.38551(11) 0.68954(5) -0.09940(12) 0.0612(4) Uani 1 1 d .
P2 P 0.05226(13) 0.57545(4) -0.16595(12) 0.0659(4) Uani 1 1 d .
P3 P 0.49476(13) 0.24834(6) 0.42172(16) 0.0877(6) Uani 1 1 d .
F1 F 0.3146(2) 0.65781(12) -0.1822(3) 0.1385(17) Uani 1 1 d .
F2 F 0.4593(2) 0.72532(9) -0.0219(3) 0.0975(11) Uani 1 1 d .
F3 F 0.3595(3) 0.72344(13) -0.1888(3) 0.1349(14) Uani 1 1 d .
F4 F 0.4887(2) 0.67345(11) -0.1078(3) 0.1173(13) Uani 1 1 d .
F5 F 0.4160(3) 0.66044(11) -0.0033(3) 0.1281(15) Uani 1 1 d .
F6 F 0.2833(2) 0.70513(9) -0.0866(2) 0.0878(10) Uani 1 1 d .
F7 F 0.0036(2) 0.53744(9) -0.2441(2) 0.0854(10) Uani 1 1 d .
F8 F 0.0965(3) 0.61261(10) -0.0879(3) 0.1310(15) Uani 1 1 d .
F9 F 0.1068(3) 0.59156(11) -0.2332(3) 0.1176(13) Uani 1 1 d .
F10 F 0.1633(3) 0.54878(9) -0.0982(2) 0.0968(11) Uani 1 1 d .
F11 F 0.0029(3) 0.55568(13) -0.0979(3) 0.1401(16) Uani 1 1 d .
F12 F -0.0532(3) 0.60019(10) -0.2340(3) 0.1117(13) Uani 1 1 d .
F13 F 0.4090(3) 0.26058(10) 0.4604(4) 0.155(2) Uani 1 1 d .
F14 F 0.5846(3) 0.23393(11) 0.3899(4) 0.1399(17) Uani 1 1 d .
F15 F 0.4077(3) 0.24042(13) 0.3076(4) 0.1508(17) Uani 1 1 d .
F16 F 0.4809(3) 0.20102(10) 0.4478(3) 0.1283(15) Uani 1 1 d .
F17 F 0.5876(3) 0.25328(13) 0.5374(3) 0.1443(16) Uani 1 1 d .
F18 F 0.5104(3) 0.29516(10) 0.4013(4) 0.1259(15) Uani 1 1 d .
N1 N 0.2945(3) 0.51690(10) 0.1305(3) 0.0437(10) Uani 1 1 d .
H1 H 0.2839 0.5304 0.0697 0.052 Uiso 1 1 calc R
H2 H 0.3097 0.4893 0.1242 0.052 Uiso 1 1 calc R
N2 N 0.5442(3) 0.57466(10) 0.3870(3) 0.0373(9) Uani 1 1 d .
N3 N 0.3745(3) 0.60445(10) 0.2285(3) 0.0365(9) Uani 1 1 d .
N4 N 0.5000(2) 0.48535(10) 0.2887(3) 0.0338(9) Uani 1 1 d .
N5 N 0.5168(3) 0.54610(11) 0.1732(3) 0.0400(9) Uani 1 1 d .
N6 N 0.0459(3) 0.70309(10) 0.3840(3) 0.0499(10) Uani 1 1 d .
H3 H 0.0115 0.7104 0.3143 0.060 Uiso 1 1 calc R
H4 H 0.0290 0.7230 0.4211 0.060 Uiso 1 1 calc R
N7 N -0.0654(2) 0.58480(10) 0.4190(3) 0.0335(8) Uani 1 1 d .
N8 N -0.0216(3) 0.61495(11) 0.2729(3) 0.0396(9) Uani 1 1 d .
N9 N -0.0299(3) 0.67007(10) 0.5292(3) 0.0368(9) Uani 1 1 d .
N10 N -0.1698(3) 0.66661(10) 0.3325(3) 0.0393(9) Uani 1 1 d .
N11 N 0.7948(3) 0.08349(14) 0.6212(3) 0.0684(13) Uani 1 1 d .
C1 C 0.2146(4) 0.50325(14) 0.2496(4) 0.0544(13) Uani 1 1 d .
H5 H 0.2323 0.4730 0.2544 0.065 Uiso 1 1 calc R
H6 H 0.1484 0.5065 0.2596 0.065 Uiso 1 1 calc R
C2 C 0.1934(3) 0.51928(14) 0.1433(4) 0.0498(13) Uani 1 1 d .
H7 H 0.1362 0.5023 0.0884 0.060 Uiso 1 1 calc R
H8 H 0.1681 0.5487 0.1354 0.060 Uiso 1 1 calc R
C3 C 0.6336(3) 0.55813(14) 0.4638(4) 0.0467(12) Uani 1 1 d .
H9 H 0.6508 0.5298 0.4575 0.056 Uiso 1 1 calc R
C4 C 0.7016(4) 0.58012(16) 0.5513(4) 0.0502(13) Uani 1 1 d .
H10 H 0.7641 0.5672 0.6040 0.060 Uiso 1 1 calc R
C5 C 0.6777(4) 0.62110(16) 0.5612(4) 0.0600(14) Uani 1 1 d .
H11 H 0.7230 0.6369 0.6214 0.072 Uiso 1 1 calc R
C6 C 0.5875(4) 0.63904(15) 0.4831(4) 0.0529(13) Uani 1 1 d .
H12 H 0.5698 0.6674 0.4890 0.063 Uiso 1 1 calc R
C7 C 0.5223(3) 0.61576(14) 0.3958(4) 0.0419(12) Uani 1 1 d .
C8 C 0.4264(3) 0.63232(13) 0.3080(4) 0.0422(12) Uani 1 1 d .
C9 C 0.3906(4) 0.67357(14) 0.2993(4) 0.0563(14) Uani 1 1 d .
H13 H 0.4264 0.6925 0.3559 0.068 Uiso 1 1 calc R
C10 C 0.3046(4) 0.68714(16) 0.2103(5) 0.0640(16) Uani 1 1 d .
H14 H 0.2787 0.7150 0.2052 0.077 Uiso 1 1 calc R
C11 C 0.2559(4) 0.65951(15) 0.1278(4) 0.0577(14) Uani 1 1 d .
H15 H 0.1981 0.6683 0.0636 0.069 Uiso 1 1 calc R
C12 C 0.2931(4) 0.61879(14) 0.1407(4) 0.0524(13) Uani 1 1 d .
H16 H 0.2588 0.5999 0.0838 0.063 Uiso 1 1 calc R
C13 C 0.4914(3) 0.45549(13) 0.3508(3) 0.0429(11) Uani 1 1 d .
H17 H 0.4559 0.4623 0.3927 0.052 Uiso 1 1 calc R
C14 C 0.5313(3) 0.41558(13) 0.3570(3) 0.0445(12) Uani 1 1 d .
H18 H 0.5224 0.3954 0.4016 0.053 Uiso 1 1 calc R
C15 C 0.5842(3) 0.40521(14) 0.2984(4) 0.0485(13) Uani 1 1 d .
H19 H 0.6117 0.3777 0.3012 0.058 Uiso 1 1 calc R
C16 C 0.5968(3) 0.43534(14) 0.2352(3) 0.0455(12) Uani 1 1 d .
H20 H 0.6331 0.4289 0.1939 0.055 Uiso 1 1 calc R
C17 C 0.5554(3) 0.47552(13) 0.2327(3) 0.0382(11) Uani 1 1 d .
C18 C 0.5677(3) 0.50979(14) 0.1704(3) 0.0368(11) Uani 1 1 d .
C19 C 0.6256(3) 0.50716(15) 0.1126(3) 0.0451(12) Uani 1 1 d .
H21 H 0.6608 0.4818 0.1111 0.054 Uiso 1 1 calc R
C20 C 0.6319(3) 0.54166(16) 0.0570(4) 0.0490(12) Uani 1 1 d .
H22 H 0.6716 0.5401 0.0171 0.059 Uiso 1 1 calc R
C21 C 0.5810(4) 0.57781(15) 0.0597(4) 0.0515(13) Uani 1 1 d .
H23 H 0.5844 0.6018 0.0217 0.062 Uiso 1 1 calc R
C22 C 0.5249(4) 0.57888(14) 0.1182(4) 0.0504(13) Uani 1 1 d .
H24 H 0.4898 0.6042 0.1200 0.061 Uiso 1 1 calc R
C23 C 0.2266(4) 0.67783(15) 0.5094(5) 0.0785(18) Uani 1 1 d .
H25 H 0.2293 0.6918 0.5726 0.094 Uiso 1 1 calc R
H26 H 0.3017 0.6754 0.5184 0.094 Uiso 1 1 calc R
C24 C 0.1658(4) 0.70351(18) 0.4197(4) 0.085(2) Uani 1 1 d .
H27 H 0.1803 0.6940 0.3610 0.102 Uiso 1 1 calc R
H28 H 0.1919 0.7327 0.4363 0.102 Uiso 1 1 calc R
C25 C -0.0771(3) 0.56975(14) 0.5020(3) 0.0416(12) Uani 1 1 d .
H29 H -0.0591 0.5873 0.5613 0.050 Uiso 1 1 calc R
C26 C -0.1143(3) 0.52993(14) 0.5036(4) 0.0445(12) Uani 1 1 d .
H30 H -0.1206 0.5203 0.5638 0.053 Uiso 1 1 calc R
C27 C -0.1423(3) 0.50406(14) 0.4188(4) 0.0456(12) Uani 1 1 d .
H31 H -0.1701 0.4768 0.4184 0.055 Uiso 1 1 calc R
C28 C -0.1293(3) 0.51842(14) 0.3346(4) 0.0454(12) Uani 1 1 d .
H32 H -0.1477 0.5011 0.2749 0.055 Uiso 1 1 calc R
C29 C -0.0888(3) 0.55876(14) 0.3367(3) 0.0360(11) Uani 1 1 d .
C30 C -0.0641(3) 0.57528(13) 0.2539(3) 0.0356(11) Uani 1 1 d .
C31 C -0.0796(3) 0.55398(14) 0.1637(4) 0.0465(12) Uani 1 1 d .
H33 H -0.1105 0.5267 0.1513 0.056 Uiso 1 1 calc R
C32 C -0.0508(4) 0.57161(16) 0.0920(4) 0.0532(13) Uani 1 1 d .
H34 H -0.0612 0.5568 0.0304 0.064 Uiso 1 1 calc R
C33 C -0.0072(4) 0.61077(16) 0.1108(4) 0.0526(13) Uani 1 1 d .
H35 H 0.0137 0.6237 0.0624 0.063 Uiso 1 1 calc R
C34 C 0.0064(3) 0.63151(14) 0.2010(4) 0.0464(12) Uani 1 1 d .
H36 H 0.0370 0.6588 0.2131 0.056 Uiso 1 1 calc R
C35 C 0.0450(4) 0.67080(13) 0.6298(4) 0.0434(12) Uani 1 1 d .
H37 H 0.1130 0.6580 0.6471 0.052 Uiso 1 1 calc R
C36 C 0.0287(4) 0.68913(13) 0.7096(4) 0.0484(12) Uani 1 1 d .
H38 H 0.0842 0.6894 0.7797 0.058 Uiso 1 1 calc R
C37 C -0.0713(4) 0.70702(14) 0.6836(5) 0.0568(14) Uani 1 1 d .
H39 H -0.0860 0.7196 0.7364 0.068 Uiso 1 1 calc R
C38 C -0.1477(4) 0.70659(13) 0.5833(4) 0.0494(13) Uani 1 1 d .
H40 H -0.2163 0.7189 0.5656 0.059 Uiso 1 1 calc R
C39 C -0.1273(3) 0.68825(13) 0.5054(4) 0.0393(11) Uani 1 1 d .
C40 C -0.2048(3) 0.68643(13) 0.3946(4) 0.0422(12) Uani 1 1 d .
C41 C -0.3087(4) 0.70433(13) 0.3531(4) 0.0536(14) Uani 1 1 d .
H41 H -0.3334 0.7182 0.3974 0.064 Uiso 1 1 calc R
C42 C -0.3733(4) 0.70142(15) 0.2476(5) 0.0647(16) Uani 1 1 d .
H42 H -0.4441 0.7130 0.2187 0.078 Uiso 1 1 calc R
C43 C -0.3377(4) 0.68216(15) 0.1831(4) 0.0635(15) Uani 1 1 d .
H43 H -0.3818 0.6808 0.1095 0.076 Uiso 1 1 calc R
C44 C -0.2353(4) 0.66468(14) 0.2283(4) 0.0546(14) Uani 1 1 d .
H44 H -0.2100 0.6508 0.1844 0.066 Uiso 1 1 calc R
C45 C 0.7723(6) 0.16385(18) 0.6348(6) 0.135(3) Uani 1 1 d .
H45 H 0.7087 0.1694 0.6464 0.202 Uiso 1 1 calc R
H46 H 0.7630 0.1773 0.5694 0.202 Uiso 1 1 calc R
H47 H 0.8370 0.1751 0.6934 0.202 Uiso 1 1 calc R
C46 C 0.7848(4) 0.11820(19) 0.6274(4) 0.0674(16) Uani 1 1 d .

loop_
_atom_site_aniso_label
_atom_site_aniso_U_11
_atom_site_aniso_U_22
_atom_site_aniso_U_33
_atom_site_aniso_U_23
_atom_site_aniso_U_13
_atom_site_aniso_U_12
Ag1 0.0370(2) 0.0487(2) 0.0477(2) -0.00134(18) 0.01981(18) 0.00687(17)
Ru1 0.0349(2) 0.0348(2) 0.0355(2) -0.00033(18) 0.01389(18) 0.00511(17)
Ru2 0.02759(19) 0.0378(2) 0.0384(2) 0.00118(18) 0.01270(17) 0.00258(17)
S1 0.0374(7) 0.0429(7) 0.0392(8) -0.0020(6) 0.0157(6) 0.0051(5)
S2 0.0289(6) 0.0562(8) 0.0526(9) -0.0109(6) 0.0132(6) 0.0048(6)
P1 0.0520(9) 0.0599(9) 0.0593(11) -0.0041(8) 0.0136(8) 0.0110(8)
P2 0.0856(12) 0.0557(10) 0.0470(10) -0.0041(8) 0.0211(9) -0.0133(9)
P3 0.0633(11) 0.0894(14) 0.1280(18) -0.0663(12) 0.0584(12) -0.0363(9)
F1 0.063(2) 0.155(3) 0.172(4) -0.115(3) 0.029(2) -0.019(2)
F2 0.099(3) 0.061(2) 0.118(3) -0.0175(19) 0.036(2) -0.0087(18)
F3 0.130(3) 0.172(4) 0.094(3) 0.051(3) 0.042(3) 0.002(3)
F4 0.065(2) 0.137(3) 0.156(4) -0.057(3) 0.055(2) 0.002(2)
F5 0.089(2) 0.131(3) 0.166(4) 0.097(3) 0.059(3) 0.039(2)
F6 0.071(2) 0.100(2) 0.089(3) 0.0045(19) 0.0329(19) 0.0334(18)
F7 0.104(2) 0.080(2) 0.069(2) -0.0186(18) 0.035(2) -0.0178(18)
F8 0.139(3) 0.090(3) 0.100(3) -0.053(2) -0.004(2) -0.005(2)
F9 0.089(2) 0.146(3) 0.100(3) 0.055(2) 0.027(2) -0.026(2)
F10 0.105(3) 0.085(2) 0.069(2) 0.0176(18) 0.010(2) 0.019(2)
F11 0.199(4) 0.176(4) 0.085(3) -0.007(3) 0.099(3) -0.047(3)
F12 0.077(2) 0.096(3) 0.137(3) -0.036(2) 0.024(2) 0.001(2)
F13 0.146(3) 0.098(3) 0.313(6) -0.099(3) 0.185(4) -0.051(2)
F14 0.111(3) 0.142(3) 0.221(5) -0.082(3) 0.123(3) -0.040(2)
F15 0.103(3) 0.171(4) 0.141(4) -0.057(3) 0.021(3) -0.037(3)
F16 0.151(4) 0.084(3) 0.202(5) -0.061(3) 0.126(3) -0.042(2)
F17 0.128(3) 0.152(4) 0.146(4) -0.067(3) 0.054(3) -0.052(3)
F18 0.105(3) 0.080(3) 0.228(5) -0.041(3) 0.105(3) -0.032(2)
N1 0.048(2) 0.045(2) 0.035(2) 0.0030(18) 0.0155(19) 0.0149(18)
N2 0.035(2) 0.035(2) 0.042(3) -0.0035(18) 0.017(2) 0.0004(17)
N3 0.031(2) 0.038(2) 0.042(3) 0.0005(19) 0.0172(19) 0.0025(17)
N4 0.027(2) 0.043(2) 0.031(2) -0.0040(18) 0.0115(18) 0.0052(16)
N5 0.040(2) 0.043(2) 0.037(2) 0.0008(19) 0.0163(19) 0.0043(19)
N6 0.046(2) 0.049(2) 0.052(3) 0.001(2) 0.019(2) -0.0003(19)
N7 0.0268(19) 0.042(2) 0.027(2) 0.0007(19) 0.0078(17) 0.0041(17)
N8 0.027(2) 0.048(2) 0.039(3) 0.0051(19) 0.0110(19) 0.0052(17)
N9 0.029(2) 0.039(2) 0.044(3) -0.0008(18) 0.0167(19) -0.0019(17)
N10 0.033(2) 0.039(2) 0.043(3) 0.0030(19) 0.013(2) 0.0029(17)
N11 0.066(3) 0.062(3) 0.065(3) -0.001(3) 0.019(3) 0.008(3)
C1 0.051(3) 0.055(3) 0.057(4) -0.011(3) 0.023(3) -0.004(3)
C2 0.036(3) 0.050(3) 0.053(4) -0.002(3) 0.010(3) -0.002(2)
C3 0.036(3) 0.054(3) 0.047(3) -0.001(3) 0.017(3) 0.000(2)
C4 0.041(3) 0.069(4) 0.037(3) 0.003(3) 0.014(3) -0.007(3)
C5 0.063(4) 0.062(4) 0.049(4) -0.014(3) 0.020(3) -0.023(3)
C6 0.057(3) 0.047(3) 0.053(4) -0.008(3) 0.022(3) -0.006(3)
C7 0.040(3) 0.043(3) 0.050(3) -0.007(2) 0.027(3) -0.009(2)
C8 0.040(3) 0.033(3) 0.057(3) -0.002(2) 0.025(3) 0.002(2)
C9 0.060(3) 0.035(3) 0.081(4) -0.003(3) 0.039(3) 0.005(3)
C10 0.054(3) 0.043(3) 0.103(5) 0.017(3) 0.042(4) 0.019(3)
C11 0.046(3) 0.052(3) 0.077(4) 0.017(3) 0.029(3) 0.007(3)
C12 0.050(3) 0.036(3) 0.064(4) 0.002(3) 0.019(3) 0.003(2)
C13 0.045(3) 0.044(3) 0.035(3) 0.006(2) 0.014(2) 0.007(2)
C14 0.050(3) 0.039(3) 0.038(3) 0.009(2) 0.013(2) 0.011(2)
C15 0.048(3) 0.039(3) 0.046(3) 0.004(2) 0.010(3) 0.009(2)
C16 0.043(3) 0.052(3) 0.038(3) 0.000(2) 0.014(2) 0.013(2)
C17 0.036(3) 0.039(3) 0.031(3) -0.003(2) 0.008(2) 0.000(2)
C18 0.028(2) 0.047(3) 0.027(3) -0.011(2) 0.005(2) -0.002(2)
C19 0.036(3) 0.053(3) 0.044(3) -0.011(3) 0.015(3) 0.005(2)
C20 0.045(3) 0.063(3) 0.047(3) -0.011(3) 0.028(3) -0.006(3)
C21 0.058(3) 0.050(3) 0.058(4) 0.001(3) 0.037(3) -0.006(3)
C22 0.054(3) 0.042(3) 0.057(4) 0.007(3) 0.027(3) 0.003(2)
C23 0.041(3) 0.069(4) 0.114(5) -0.013(4) 0.024(3) -0.002(3)
C24 0.063(4) 0.099(5) 0.073(5) 0.030(4) 0.011(3) -0.032(3)
C25 0.035(3) 0.052(3) 0.037(3) 0.006(2) 0.016(2) 0.004(2)
C26 0.044(3) 0.049(3) 0.041(3) 0.010(2) 0.020(3) 0.001(2)
C27 0.039(3) 0.045(3) 0.049(3) 0.008(3) 0.016(3) -0.006(2)
C28 0.044(3) 0.042(3) 0.046(3) -0.003(2) 0.016(3) -0.005(2)
C29 0.027(2) 0.047(3) 0.032(3) 0.008(2) 0.011(2) 0.009(2)
C30 0.024(2) 0.038(3) 0.036(3) 0.005(2) 0.006(2) 0.003(2)
C31 0.041(3) 0.053(3) 0.036(3) -0.011(2) 0.010(3) 0.000(2)
C32 0.048(3) 0.068(4) 0.043(3) 0.001(3) 0.020(3) 0.002(3)
C33 0.050(3) 0.073(4) 0.037(3) 0.005(3) 0.022(3) 0.004(3)
C34 0.045(3) 0.049(3) 0.049(3) 0.007(3) 0.025(3) 0.001(2)
C35 0.045(3) 0.037(3) 0.049(3) -0.001(2) 0.021(3) -0.003(2)
C36 0.062(3) 0.039(3) 0.043(3) -0.006(2) 0.023(3) -0.005(3)
C37 0.060(4) 0.048(3) 0.075(4) -0.014(3) 0.042(3) -0.007(3)
C38 0.044(3) 0.040(3) 0.072(4) -0.005(3) 0.033(3) 0.001(2)
C39 0.032(3) 0.033(3) 0.059(4) -0.004(2) 0.026(3) -0.003(2)
C40 0.034(3) 0.035(3) 0.058(4) 0.005(2) 0.021(3) -0.003(2)
C41 0.031(3) 0.046(3) 0.082(4) -0.005(3) 0.023(3) 0.003(2)
C42 0.035(3) 0.049(3) 0.091(5) 0.007(3) 0.010(3) 0.001(3)
C43 0.043(3) 0.060(4) 0.062(4) 0.003(3) 0.000(3) 0.008(3)
C44 0.042(3) 0.050(3) 0.057(4) -0.003(3) 0.009(3) 0.006(2)
C45 0.182(8) 0.067(5) 0.153(8) -0.012(5) 0.073(6) 0.016(5)
C46 0.063(4) 0.067(4) 0.063(4) 0.002(3) 0.019(3) 0.009(3)

loop_
_atom_type_symbol
_atom_type_description
_atom_type_scat_dispersion_real
_atom_type_scat_dispersion_imag
_atom_type_scat_source
C C 0.0033 0.0016 'International Tables Vol C Tables 4.2.6.8 and 6.1.1.4'
H H 0.0000 0.0000 'International Tables Vol C Tables 4.2.6.8 and 6.1.1.4'
F F 0.0171 0.0103 'International Tables Vol C Tables 4.2.6.8 and 6.1.1.4'
N N 0.0061 0.0033 'International Tables Vol C Tables 4.2.6.8 and 6.1.1.4'
P P 0.1023 0.0942 'International Tables Vol C Tables 4.2.6.8 and 6.1.1.4'
Ag Ag -0.8971 1.1015 'International Tables Vol C Tables 4.2.6.8 and 6.1.1.4'
Ru Ru -1.2594 0.8363 'International Tables Vol C Tables 4.2.6.8 and 6.1.1.4'
S S 0.1246 0.1234 'International Tables Vol C Tables 4.2.6.8 and 6.1.1.4'

loop_
_geom_angle_atom_site_label_1
_geom_angle_atom_site_label_2
_geom_angle_atom_site_label_3
_geom_angle
S1 Ag1 S2 164.30(4)
S1 Ag1 Ru2 152.28(3)
S2 Ag1 Ru2 32.38(3)
S1 Ag1 Ru1 28.45(3)
S2 Ag1 Ru1 163.14(3)
Ru2 Ag1 Ru1 151.684(19)
N3 Ru1 N2 79.30(14)
N3 Ru1 N5 96.19(14)
N2 Ru1 N5 95.38(14)
N3 Ru1 N4 174.06(13)
N2 Ru1 N4 98.35(13)
N5 Ru1 N4 78.54(14)
N3 Ru1 N1 95.75(13)
N2 Ru1 N1 172.32(13)
N5 Ru1 N1 90.97(14)
N4 Ru1 N1 87.13(13)
N3 Ru1 S1 91.31(10)
N2 Ru1 S1 90.28(11)
N5 Ru1 S1 171.31(10)
N4 Ru1 S1 94.16(10)
N1 Ru1 S1 83.92(11)
N3 Ru1 Ag1 63.96(9)
N2 Ru1 Ag1 78.94(10)
N5 Ru1 Ag1 159.97(10)
N4 Ru1 Ag1 121.14(10)
N1 Ru1 Ag1 93.63(10)
S1 Ru1 Ag1 28.23(3)
N3 Ru1 Ru2 54.71(9)
N2 Ru1 Ru2 87.70(10)
N5 Ru1 Ru2 149.71(10)
N4 Ru1 Ru2 130.92(10)
N1 Ru1 Ru2 84.64(10)
S1 Ru1 Ru2 36.88(3)
Ag1 Ru1 Ru2 13.828(9)
N8 Ru2 N7 78.71(14)
N8 Ru2 N10 95.14(14)
N7 Ru2 N10 92.47(12)
N8 Ru2 N9 171.42(13)
N7 Ru2 N9 96.24(13)
N10 Ru2 N9 78.04(14)
N8 Ru2 N6 98.23(15)
N7 Ru2 N6 176.27(14)
N10 Ru2 N6 89.92(13)
N9 Ru2 N6 87.06(13)
N8 Ru2 S2 91.51(10)
N7 Ru2 S2 93.32(9)
N10 Ru2 S2 171.92(10)
N9 Ru2 S2 95.72(10)
N6 Ru2 S2 84.58(10)
N8 Ru2 Ag1 59.02(9)
N7 Ru2 Ag1 85.39(9)
N10 Ru2 Ag1 154.01(11)
N9 Ru2 Ag1 127.94(10)
N6 Ru2 Ag1 91.20(10)
S2 Ru2 Ag1 32.54(4)
N8 Ru2 Ru1 46.78(9)
N7 Ru2 Ru1 90.24(9)
N10 Ru2 Ru1 140.30(11)
N9 Ru2 Ru1 140.92(10)
N6 Ru2 Ru1 86.09(10)
S2 Ru2 Ru1 45.32(4)
Ag1 Ru2 Ru1 14.489(11)
C1 S1 Ag1 105.66(16)
C1 S1 Ru1 97.90(16)
Ag1 S1 Ru1 123.32(5)
C23 S2 Ru2 98.03(17)
C23 S2 Ag1 105.87(19)
Ru2 S2 Ag1 115.08(6)
F1 P1 F5 96.5(3)
F1 P1 F4 90.88(19)
F5 P1 F4 88.4(2)
F1 P1 F6 89.98(18)
F5 P1 F6 89.55(19)
F4 P1 F6 177.9(2)
F1 P1 F3 89.7(2)
F5 P1 F3 173.7(3)
F4 P1 F3 92.9(2)
F6 P1 F3 88.99(19)
F1 P1 F2 174.6(3)
F5 P1 F2 88.8(2)
F4 P1 F2 88.06(18)
F6 P1 F2 91.27(18)
F3 P1 F2 85.0(2)
F9 P2 F11 175.0(2)
F9 P2 F8 92.6(2)
F11 P2 F8 90.3(2)
F9 P2 F12 91.4(2)
F11 P2 F12 92.7(2)
F8 P2 F12 91.06(19)
F9 P2 F7 89.4(2)
F11 P2 F7 87.72(19)
F8 P2 F7 177.8(2)
F12 P2 F7 87.99(18)
F9 P2 F10 87.26(19)
F11 P2 F10 88.6(2)
F8 P2 F10 90.53(19)
F12 P2 F10 177.9(2)
F7 P2 F10 90.46(18)
F15 P3 F18 93.9(3)
F15 P3 F13 93.2(3)
F18 P3 F13 90.9(2)
F15 P3 F14 89.6(2)
F18 P3 F14 92.0(2)
F13 P3 F14 175.9(3)
F15 P3 F17 175.7(3)
F18 P3 F17 89.1(2)
F13 P3 F17 89.8(3)
F14 P3 F17 87.3(2)
F15 P3 F16 88.4(2)
F18 P3 F16 177.5(3)
F13 P3 F16 88.1(2)
F14 P3 F16 88.9(2)
F17 P3 F16 88.7(3)
C2 N1 Ru1 112.5(3)
C2 N1 H1 109.1
Ru1 N1 H1 109.1
C2 N1 H2 109.1
Ru1 N1 H2 109.1
H1 N1 H2 107.8
C3 N2 C7 117.7(4)
C3 N2 Ru1 127.3(3)
C7 N2 Ru1 114.9(3)
C12 N3 C8 117.7(4)
C12 N3 Ru1 127.1(3)
C8 N3 Ru1 115.2(3)
C13 N4 C17 117.3(4)
C13 N4 Ru1 127.5(3)
C17 N4 Ru1 115.1(3)
C22 N5 C18 117.9(4)
C22 N5 Ru1 126.1(3)
C18 N5 Ru1 115.9(3)
C24 N6 Ru2 113.3(3)
C24 N6 H3 108.9
Ru2 N6 H3 108.9
C24 N6 H4 108.9
Ru2 N6 H4 108.9
H3 N6 H4 107.7
C25 N7 C29 117.6(4)
C25 N7 Ru2 126.8(3)
C29 N7 Ru2 115.6(3)
C34 N8 C30 116.9(4)
C34 N8 Ru2 127.0(3)
C30 N8 Ru2 116.0(3)
C35 N9 C39 117.7(4)
C35 N9 Ru2 126.8(3)
C39 N9 Ru2 115.5(3)
C40 N10 C44 119.0(4)
C40 N10 Ru2 116.4(3)
C44 N10 Ru2 124.5(3)
C2 C1 S1 111.1(3)
C2 C1 H5 109.4
S1 C1 H5 109.4
C2 C1 H6 109.4
S1 C1 H6 109.4
H5 C1 H6 108.0
N1 C2 C1 109.6(4)
N1 C2 H7 109.8
C1 C2 H7 109.8
N1 C2 H8 109.8
C1 C2 H8 109.8
H7 C2 H8 108.2
N2 C3 C4 123.2(4)
N2 C3 H9 118.4
C4 C3 H9 118.4
C5 C4 C3 118.9(5)
C5 C4 H10 120.6
C3 C4 H10 120.6
C6 C5 C4 119.2(5)
C6 C5 H11 120.4
C4 C5 H11 120.4
C5 C6 C7 119.8(5)
C5 C6 H12 120.1
C7 C6 H12 120.1
N2 C7 C6 121.2(4)
N2 C7 C8 115.1(4)
C6 C7 C8 123.7(4)
N3 C8 C9 120.5(4)
N3 C8 C7 114.6(4)
C9 C8 C7 124.8(4)
C10 C9 C8 120.7(5)
C10 C9 H13 119.7
C8 C9 H13 119.7
C9 C10 C11 118.7(5)
C9 C10 H14 120.7
C11 C10 H14 120.7
C12 C11 C10 118.6(5)
C12 C11 H15 120.7
C10 C11 H15 120.7
N3 C12 C11 123.7(5)
N3 C12 H16 118.1
C11 C12 H16 118.1
N4 C13 C14 123.4(4)
N4 C13 H17 118.3
C14 C13 H17 118.3
C15 C14 C13 119.4(4)
C15 C14 H18 120.3
C13 C14 H18 120.3
C14 C15 C16 118.9(4)
C14 C15 H19 120.5
C16 C15 H19 120.5
C15 C16 C17 119.2(4)
C15 C16 H20 120.4
C17 C16 H20 120.4
N4 C17 C16 121.7(4)
N4 C17 C18 115.3(4)
C16 C17 C18 123.0(4)
N5 C18 C19 120.7(4)
N5 C18 C17 114.7(4)
C19 C18 C17 124.7(4)
C18 C19 C20 119.6(4)
C18 C19 H21 120.2
C20 C19 H21 120.2
C21 C20 C19 119.7(4)
C21 C20 H22 120.2
C19 C20 H22 120.2
C20 C21 C22 118.5(4)
C20 C21 H23 120.7
C22 C21 H23 120.7
N5 C22 C21 123.6(4)
N5 C22 H24 118.2
C21 C22 H24 118.2
C24 C23 S2 113.5(4)
C24 C23 H25 108.9
S2 C23 H25 108.9
C24 C23 H26 108.9
S2 C23 H26 108.9
H25 C23 H26 107.7
C23 C24 N6 114.6(4)
C23 C24 H27 108.6
N6 C24 H27 108.6
C23 C24 H28 108.6
N6 C24 H28 108.6
H27 C24 H28 107.6
N7 C25 C26 122.3(4)
N7 C25 H29 118.8
C26 C25 H29 118.8
C27 C26 C25 120.3(4)
C27 C26 H30 119.9
C25 C26 H30 119.9
C28 C27 C26 118.3(4)
C28 C27 H31 120.8
C26 C27 H31 120.8
C27 C28 C29 119.8(4)
C27 C28 H32 120.1
C29 C28 H32 120.1
N7 C29 C28 121.6(4)
N7 C29 C30 115.1(4)
C28 C29 C30 123.2(4)
N8 C30 C31 120.8(4)
N8 C30 C29 114.0(4)
C31 C30 C29 125.2(4)
C32 C31 C30 120.9(4)
C32 C31 H33 119.6
C30 C31 H33 119.6
C33 C32 C31 118.8(5)
C33 C32 H34 120.6
C31 C32 H34 120.6
C32 C33 C34 119.2(5)
C32 C33 H35 120.4
C34 C33 H35 120.4
N8 C34 C33 123.4(4)
N8 C34 H36 118.3
C33 C34 H36 118.3
N9 C35 C36 123.7(4)
N9 C35 H37 118.2
C36 C35 H37 118.2
C35 C36 C37 117.6(5)
C35 C36 H38 121.2
C37 C36 H38 121.2
C38 C37 C36 119.8(5)
C38 C37 H39 120.1
C36 C37 H39 120.1
C37 C38 C39 120.7(5)
C37 C38 H40 119.7
C39 C38 H40 119.7
N9 C39 C38 120.6(4)
N9 C39 C40 114.8(4)
C38 C39 C40 124.6(4)
N10 C40 C41 120.9(5)
N10 C40 C39 115.2(4)
C41 C40 C39 123.9(5)
C42 C41 C40 118.6(5)
C42 C41 H41 120.7
C40 C41 H41 120.7
C41 C42 C43 121.0(5)
C41 C42 H42 119.5
C43 C42 H42 119.5
C42 C43 C44 117.9(5)
C42 C43 H43 121.1
C44 C43 H43 121.1
N10 C44 C43 122.5(5)
N10 C44 H44 118.7
C43 C44 H44 118.7
C46 C45 H45 109.5
C46 C45 H46 109.5
H45 C45 H46 109.5
C46 C45 H47 109.5
H45 C45 H47 109.5
H46 C45 H47 109.5
N11 C46 C45 179.3(7)

loop_
_geom_bond_atom_site_label_1
_geom_bond_atom_site_label_2
_geom_bond_distance
Ag1 S1 2.3703(13)
Ag1 S2 2.3755(14)
Ag1 Ru2 4.0003(18)
Ag1 Ru1 4.1874(16)
Ru1 N3 2.038(3)
Ru1 N2 2.042(3)
Ru1 N5 2.064(3)
Ru1 N4 2.075(3)
Ru1 N1 2.140(3)
Ru1 S1 2.3873(15)
Ru1 Ru2 7.939(3)
Ru2 N8 2.040(4)
Ru2 N7 2.054(3)
Ru2 N10 2.062(3)
Ru2 N9 2.071(4)
Ru2 N6 2.138(3)
Ru2 S2 2.3653(16)
S1 C1 1.821(4)
S2 C23 1.799(5)
P1 F1 1.532(3)
P1 F5 1.550(3)
P1 F4 1.569(3)
P1 F6 1.581(3)
P1 F3 1.585(4)
P1 F2 1.600(3)
P2 F9 1.546(3)
P2 F11 1.546(4)
P2 F8 1.553(3)
P2 F12 1.557(3)
P2 F7 1.581(3)
P2 F10 1.639(3)
P3 F15 1.552(4)
P3 F18 1.556(4)
P3 F13 1.561(3)
P3 F14 1.567(3)
P3 F17 1.582(4)
P3 F16 1.588(4)
N1 C2 1.487(5)
N1 H1 0.9200
N1 H2 0.9200
N2 C3 1.341(5)
N2 C7 1.365(5)
N3 C12 1.336(5)
N3 C8 1.366(5)
N4 C13 1.341(5)
N4 C17 1.365(5)
N5 C22 1.342(5)
N5 C18 1.365(5)
N6 C24 1.499(6)
N6 H3 0.9200
N6 H4 0.9200
N7 C25 1.350(5)
N7 C29 1.353(5)
N8 C34 1.353(5)
N8 C30 1.371(5)
N9 C35 1.342(5)
N9 C39 1.361(5)
N10 C40 1.341(5)
N10 C44 1.352(5)
N11 C46 1.125(6)
C1 C2 1.499(6)
C1 H5 0.9900
C1 H6 0.9900
C2 H7 0.9900
C2 H8 0.9900
C3 C4 1.372(6)
C3 H9 0.9500
C4 C5 1.372(6)
C4 H10 0.9500
C5 C6 1.372(6)
C5 H11 0.9500
C6 C7 1.383(6)
C6 H12 0.9500
C7 C8 1.456(6)
C8 C9 1.393(6)
C9 C10 1.365(6)
C9 H13 0.9500
C10 C11 1.381(6)
C10 H14 0.9500
C11 C12 1.380(6)
C11 H15 0.9500
C12 H16 0.9500
C13 C14 1.375(5)
C13 H17 0.9500
C14 C15 1.372(6)
C14 H18 0.9500
C15 C16 1.380(6)
C15 H19 0.9500
C16 C17 1.398(5)
C16 H20 0.9500
C17 C18 1.465(6)
C18 C19 1.382(6)
C19 C20 1.382(6)
C19 H21 0.9500
C20 C21 1.360(5)
C20 H22 0.9500
C21 C22 1.367(6)
C21 H23 0.9500
C22 H24 0.9500
C23 C24 1.434(6)
C23 H25 0.9900
C23 H26 0.9900
C24 H27 0.9900
C24 H28 0.9900
C25 C26 1.375(5)
C25 H29 0.9500
C26 C27 1.369(6)
C26 H30 0.9500
C27 C28 1.368(6)
C27 H31 0.9500
C28 C29 1.399(5)
C28 H32 0.9500
C29 C30 1.465(6)
C30 C31 1.384(5)
C31 C32 1.369(6)
C31 H33 0.9500
C32 C33 1.362(6)
C32 H34 0.9500
C33 C34 1.381(6)
C33 H35 0.9500
C34 H36 0.9500
C35 C36 1.383(5)
C35 H37 0.9500
C36 C37 1.383(6)
C36 H38 0.9500
C37 C38 1.346(6)
C37 H39 0.9500
C38 C39 1.390(6)
C38 H40 0.9500
C39 C40 1.461(6)
C40 C41 1.406(6)
C41 C42 1.366(6)
C41 H41 0.9500
C42 C43 1.366(7)
C42 H42 0.9500
C43 C44 1.383(6)
C43 H43 0.9500
C44 H44 0.9500
C45 C46 1.477(7)
C45 H45 0.9800
C45 H46 0.9800
C45 H47 0.9800

loop_
_geom_torsion_atom_site_label_1
_geom_torsion_atom_site_label_2
_geom_torsion_atom_site_label_3
_geom_torsion_atom_site_label_4
_geom_torsion
S1 Ag1 Ru1 N3 164.61(12)
S2 Ag1 Ru1 N3 -44.03(16)
Ru2 Ag1 Ru1 N3 45.13(11)
S1 Ag1 Ru1 N2 -112.00(11)
S2 Ag1 Ru1 N2 39.36(15)
Ru2 Ag1 Ru1 N2 128.52(10)
S1 Ag1 Ru1 N5 172.9(3)
S2 Ag1 Ru1 N5 -35.8(3)
Ru2 Ag1 Ru1 N5 53.4(3)
S1 Ag1 Ru1 N4 -18.86(12)
S2 Ag1 Ru1 N4 132.50(15)
Ru2 Ag1 Ru1 N4 -138.34(10)
S1 Ag1 Ru1 N1 69.98(11)
S2 Ag1 Ru1 N1 -138.66(14)
Ru2 Ag1 Ru1 N1 -49.50(10)
S2 Ag1 Ru1 S1 151.36(13)
Ru2 Ag1 Ru1 S1 -119.48(6)
S1 Ag1 Ru1 Ru2 119.48(6)
S2 Ag1 Ru1 Ru2 -89.16(12)
S1 Ag1 Ru2 N8 -33.45(14)
S2 Ag1 Ru2 N8 176.84(13)
Ru1 Ag1 Ru2 N8 29.62(12)
S1 Ag1 Ru2 N7 46.15(12)
S2 Ag1 Ru2 N7 -103.56(11)
Ru1 Ag1 Ru2 N7 109.22(10)
S1 Ag1 Ru2 N10 -40.0(2)
S2 Ag1 Ru2 N10 170.3(2)
Ru1 Ag1 Ru2 N10 23.0(2)
S1 Ag1 Ru2 N9 140.47(13)
S2 Ag1 Ru2 N9 -9.25(12)
Ru1 Ag1 Ru2 N9 -156.46(11)
S1 Ag1 Ru2 N6 -132.32(12)
S2 Ag1 Ru2 N6 77.96(12)
Ru1 Ag1 Ru2 N6 -69.25(10)
S1 Ag1 Ru2 S2 149.71(9)
Ru1 Ag1 Ru2 S2 -147.22(7)
S1 Ag1 Ru2 Ru1 -63.07(7)
S2 Ag1 Ru2 Ru1 147.22(7)
N3 Ru1 Ru2 N8 86.84(19)
N2 Ru1 Ru2 N8 165.35(17)
N5 Ru1 Ru2 N8 68.6(2)
N4 Ru1 Ru2 N8 -95.59(18)
N1 Ru1 Ru2 N8 -14.10(17)
S1 Ru1 Ru2 N8 -101.11(15)
Ag1 Ru1 Ru2 N8 -144.44(14)
N3 Ru1 Ru2 N7 161.02(16)
N2 Ru1 Ru2 N7 -120.47(14)
N5 Ru1 Ru2 N7 142.8(2)
N4 Ru1 Ru2 N7 -21.41(15)
N1 Ru1 Ru2 N7 60.09(13)
S1 Ru1 Ru2 N7 -26.93(10)
Ag1 Ru1 Ru2 N7 -70.25(10)
N3 Ru1 Ru2 N10 66.85(19)
N2 Ru1 Ru2 N10 145.36(17)
N5 Ru1 Ru2 N10 48.6(2)
N4 Ru1 Ru2 N10 -115.58(18)
N1 Ru1 Ru2 N10 -34.08(17)
S1 Ru1 Ru2 N10 -121.10(15)
Ag1 Ru1 Ru2 N10 -164.43(14)
N3 Ru1 Ru2 N9 -98.75(19)
N2 Ru1 Ru2 N9 -20.25(17)
N5 Ru1 Ru2 N9 -117.0(2)
N4 Ru1 Ru2 N9 78.81(18)
N1 Ru1 Ru2 N9 160.31(16)
S1 Ru1 Ru2 N9 73.29(15)
Ag1 Ru1 Ru2 N9 29.97(14)
N3 Ru1 Ru2 N6 -18.30(16)
N2 Ru1 Ru2 N6 60.21(14)
N5 Ru1 Ru2 N6 -36.5(2)
N4 Ru1 Ru2 N6 159.27(15)
N1 Ru1 Ru2 N6 -119.23(14)
S1 Ru1 Ru2 N6 153.75(11)
Ag1 Ru1 Ru2 N6 110.42(10)
N3 Ru1 Ru2 S2 -104.54(13)
N2 Ru1 Ru2 S2 -26.04(11)
N5 Ru1 Ru2 S2 -122.79(19)
N4 Ru1 Ru2 S2 73.02(13)
N1 Ru1 Ru2 S2 154.52(10)
S1 Ru1 Ru2 S2 67.50(7)
Ag1 Ru1 Ru2 S2 24.18(5)
N3 Ru1 Ru2 Ag1 -128.72(13)
N2 Ru1 Ru2 Ag1 -50.22(10)
N5 Ru1 Ru2 Ag1 -146.96(19)
N4 Ru1 Ru2 Ag1 48.84(12)
N1 Ru1 Ru2 Ag1 130.34(10)
S1 Ru1 Ru2 Ag1 43.32(5)
S2 Ag1 S1 C1 100.1(2)
Ru2 Ag1 S1 C1 6.61(19)
Ru1 Ag1 S1 C1 -110.80(18)
S2 Ag1 S1 Ru1 -149.09(13)
Ru2 Ag1 S1 Ru1 117.41(7)
N3 Ru1 S1 C1 100.87(18)
N2 Ru1 S1 C1 -179.83(18)
N5 Ru1 S1 C1 -49.0(7)
N4 Ru1 S1 C1 -81.44(18)
N1 Ru1 S1 C1 5.23(17)
Ag1 Ru1 S1 C1 114.67(16)
Ru2 Ru1 S1 C1 94.38(16)
N3 Ru1 S1 Ag1 -13.80(11)
N2 Ru1 S1 Ag1 65.50(11)
N5 Ru1 S1 Ag1 -163.7(6)
N4 Ru1 S1 Ag1 163.89(10)
N1 Ru1 S1 Ag1 -109.44(10)
Ru2 Ru1 S1 Ag1 -20.29(3)
N8 Ru2 S2 C23 109.1(2)
N7 Ru2 S2 C23 -172.2(2)
N10 Ru2 S2 C23 -36.4(8)
N9 Ru2 S2 C23 -75.5(2)
N6 Ru2 S2 C23 10.9(2)
Ag1 Ru2 S2 C23 111.8(2)
Ru1 Ru2 S2 C23 100.8(2)
N8 Ru2 S2 Ag1 -2.71(11)
N7 Ru2 S2 Ag1 76.07(11)
N10 Ru2 S2 Ag1 -148.2(7)
N9 Ru2 S2 Ag1 172.68(10)
N6 Ru2 S2 Ag1 -100.83(11)
Ru1 Ru2 S2 Ag1 -10.98(2)
S1 Ag1 S2 C23 133.0(2)
Ru2 Ag1 S2 C23 -107.1(2)
Ru1 Ag1 S2 C23 10.6(2)
S1 Ag1 S2 Ru2 -119.89(14)
Ru1 Ag1 S2 Ru2 117.67(9)
N3 Ru1 N1 C2 -68.2(3)
N2 Ru1 N1 C2 -18.7(11)
N5 Ru1 N1 C2 -164.5(3)
N4 Ru1 N1 C2 117.0(3)
S1 Ru1 N1 C2 22.5(3)
Ag1 Ru1 N1 C2 -4.0(3)
Ru2 Ru1 N1 C2 -14.5(3)
N3 Ru1 N2 C3 -176.0(4)
N5 Ru1 N2 C3 -80.7(4)
N4 Ru1 N2 C3 -1.5(4)
N1 Ru1 N2 C3 133.7(9)
S1 Ru1 N2 C3 92.7(4)
Ag1 Ru1 N2 C3 118.7(4)
Ru2 Ru1 N2 C3 129.5(4)
N3 Ru1 N2 C7 7.5(3)
N5 Ru1 N2 C7 102.8(3)
N4 Ru1 N2 C7 -178.0(3)
N1 Ru1 N2 C7 -42.8(11)
S1 Ru1 N2 C7 -83.8(3)
Ag1 Ru1 N2 C7 -57.7(3)
Ru2 Ru1 N2 C7 -47.0(3)
N2 Ru1 N3 C12 172.6(4)
N5 Ru1 N3 C12 78.2(4)
N4 Ru1 N3 C12 105.5(13)
N1 Ru1 N3 C12 -13.4(4)
S1 Ru1 N3 C12 -97.4(4)
Ag1 Ru1 N3 C12 -104.6(4)
Ru2 Ru1 N3 C12 -92.6(4)
N2 Ru1 N3 C8 -8.6(3)
N5 Ru1 N3 C8 -103.0(3)
N4 Ru1 N3 C8 -75.7(14)
N1 Ru1 N3 C8 165.4(3)
S1 Ru1 N3 C8 81.4(3)
Ag1 Ru1 N3 C8 74.2(3)
Ru2 Ru1 N3 C8 86.2(3)
N3 Ru1 N4 C13 150.4(12)
N2 Ru1 N4 C13 84.2(3)
N5 Ru1 N4 C13 178.1(4)
N1 Ru1 N4 C13 -90.3(3)
S1 Ru1 N4 C13 -6.7(3)
Ag1 Ru1 N4 C13 2.2(4)
Ru2 Ru1 N4 C13 -10.0(4)
N3 Ru1 N4 C17 -33.8(15)
N2 Ru1 N4 C17 -99.9(3)
N5 Ru1 N4 C17 -6.1(3)
N1 Ru1 N4 C17 85.5(3)
S1 Ru1 N4 C17 169.2(3)
Ag1 Ru1 N4 C17 178.0(2)
Ru2 Ru1 N4 C17 165.8(2)
N3 Ru1 N5 C22 -0.4(4)
N2 Ru1 N5 C22 -80.2(4)
N4 Ru1 N5 C22 -177.6(4)
N1 Ru1 N5 C22 95.5(4)
S1 Ru1 N5 C22 149.3(5)
Ag1 Ru1 N5 C22 -7.9(5)
Ru2 Ru1 N5 C22 14.5(5)
N3 Ru1 N5 C18 -178.4(3)
N2 Ru1 N5 C18 101.8(3)
N4 Ru1 N5 C18 4.3(3)
N1 Ru1 N5 C18 -82.6(3)
S1 Ru1 N5 C18 -28.8(8)
Ag1 Ru1 N5 C18 174.09(18)
Ru2 Ru1 N5 C18 -163.55(19)
N8 Ru2 N6 C24 -81.0(3)
N7 Ru2 N6 C24 -46(2)
N10 Ru2 N6 C24 -176.1(3)
N9 Ru2 N6 C24 105.8(3)
S2 Ru2 N6 C24 9.8(3)
Ag1 Ru2 N6 C24 -22.1(3)
Ru1 Ru2 N6 C24 -35.7(3)
N8 Ru2 N7 C25 173.3(3)
N10 Ru2 N7 C25 -92.0(3)
N9 Ru2 N7 C25 -13.7(3)
N6 Ru2 N7 C25 138(2)
S2 Ru2 N7 C25 82.4(3)
Ag1 Ru2 N7 C25 114.0(3)
Ru1 Ru2 N7 C25 127.6(3)
N8 Ru2 N7 C29 -6.2(3)
N10 Ru2 N7 C29 88.5(3)
N9 Ru2 N7 C29 166.8(3)
N6 Ru2 N7 C29 -41(2)
S2 Ru2 N7 C29 -97.1(3)
Ag1 Ru2 N7 C29 -65.5(3)
Ru1 Ru2 N7 C29 -51.8(3)
N7 Ru2 N8 C34 -177.0(3)
N10 Ru2 N8 C34 91.5(3)
N9 Ru2 N8 C34 128.5(9)
N6 Ru2 N8 C34 0.8(3)
S2 Ru2 N8 C34 -83.9(3)
Ag1 Ru2 N8 C34 -85.6(3)
Ru1 Ru2 N8 C34 -75.9(3)
N7 Ru2 N8 C30 6.0(3)
N10 Ru2 N8 C30 -85.6(3)
N9 Ru2 N8 C30 -48.6(10)
N6 Ru2 N8 C30 -176.2(3)
S2 Ru2 N8 C30 99.0(3)
Ag1 Ru2 N8 C30 97.3(3)
Ru1 Ru2 N8 C30 107.1(3)
N8 Ru2 N9 C35 141.8(8)
N7 Ru2 N9 C35 88.4(3)
N10 Ru2 N9 C35 179.6(4)
N6 Ru2 N9 C35 -89.8(3)
S2 Ru2 N9 C35 -5.6(3)
Ag1 Ru2 N9 C35 -0.6(4)
Ru1 Ru2 N9 C35 -9.7(4)
N8 Ru2 N9 C39 -37.9(10)
N7 Ru2 N9 C39 -91.3(3)
N10 Ru2 N9 C39 -0.1(3)
N6 Ru2 N9 C39 90.5(3)
S2 Ru2 N9 C39 174.7(3)
Ag1 Ru2 N9 C39 179.7(2)
Ru1 Ru2 N9 C39 170.6(2)
N8 Ru2 N10 C40 175.4(3)
N7 Ru2 N10 C40 96.5(3)
N9 Ru2 N10 C40 0.7(3)
N6 Ru2 N10 C40 -86.4(3)
S2 Ru2 N10 C40 -39.3(9)
Ag1 Ru2 N10 C40 -178.94(19)
Ru1 Ru2 N10 C40 -170.1(2)
N8 Ru2 N10 C44 -8.0(4)
N7 Ru2 N10 C44 -86.8(3)
N9 Ru2 N10 C44 177.3(4)
N6 Ru2 N10 C44 90.3(3)
S2 Ru2 N10 C44 137.3(7)
Ag1 Ru2 N10 C44 -2.3(5)
Ru1 Ru2 N10 C44 6.5(4)
Ag1 S1 C1 C2 95.1(3)
Ru1 S1 C1 C2 -32.8(3)
Ru1 N1 C2 C1 -50.2(4)
S1 C1 C2 N1 55.5(4)
C7 N2 C3 C4 1.9(6)
Ru1 N2 C3 C4 -174.5(3)
N2 C3 C4 C5 -0.1(7)
C3 C4 C5 C6 -0.7(7)
C4 C5 C6 C7 -0.2(7)
C3 N2 C7 C6 -2.8(6)
Ru1 N2 C7 C6 174.0(3)
C3 N2 C7 C8 177.8(4)
Ru1 N2 C7 C8 -5.4(5)
C5 C6 C7 N2 2.0(7)
C5 C6 C7 C8 -178.6(4)
C12 N3 C8 C9 3.8(6)
Ru1 N3 C8 C9 -175.1(3)
C12 N3 C8 C7 -172.8(4)
Ru1 N3 C8 C7 8.3(5)
N2 C7 C8 N3 -1.9(5)
C6 C7 C8 N3 178.7(4)
N2 C7 C8 C9 -178.3(4)
C6 C7 C8 C9 2.3(7)
N3 C8 C9 C10 -1.4(7)
C7 C8 C9 C10 174.7(4)
C8 C9 C10 C11 -2.0(7)
C9 C10 C11 C12 3.0(7)
C8 N3 C12 C11 -2.8(7)
Ru1 N3 C12 C11 175.9(3)
C10 C11 C12 N3 -0.6(7)
C17 N4 C13 C14 -2.8(6)
Ru1 N4 C13 C14 172.9(3)
N4 C13 C14 C15 0.8(7)
C13 C14 C15 C16 0.6(6)
C14 C15 C16 C17 0.0(6)
C13 N4 C17 C16 3.4(6)
Ru1 N4 C17 C16 -172.8(3)
C13 N4 C17 C18 -176.8(3)
Ru1 N4 C17 C18 6.9(4)
C15 C16 C17 N4 -2.1(6)
C15 C16 C17 C18 178.2(4)
C22 N5 C18 C19 0.0(6)
Ru1 N5 C18 C19 178.2(3)
C22 N5 C18 C17 179.8(3)
Ru1 N5 C18 C17 -2.0(4)
N4 C17 C18 N5 -3.3(5)
C16 C17 C18 N5 176.5(4)
N4 C17 C18 C19 176.5(4)
C16 C17 C18 C19 -3.8(6)
N5 C18 C19 C20 0.0(6)
C17 C18 C19 C20 -179.8(4)
C18 C19 C20 C21 -0.1(7)
C19 C20 C21 C22 0.2(7)
C18 N5 C22 C21 0.1(6)
Ru1 N5 C22 C21 -177.9(3)
C20 C21 C22 N5 -0.2(7)
Ru2 S2 C23 C24 -33.3(5)
Ag1 S2 C23 C24 85.7(4)
S2 C23 C24 N6 47.1(6)
Ru2 N6 C24 C23 -35.0(6)
C29 N7 C25 C26 -1.8(6)
Ru2 N7 C25 C26 178.7(3)
N7 C25 C26 C27 -0.8(6)
C25 C26 C27 C28 1.9(6)
C26 C27 C28 C29 -0.4(6)
C25 N7 C29 C28 3.3(6)
Ru2 N7 C29 C28 -177.1(3)
C25 N7 C29 C30 -174.0(3)
Ru2 N7 C29 C30 5.5(4)
C27 C28 C29 N7 -2.3(6)
C27 C28 C29 C30 174.8(4)
C34 N8 C30 C31 -1.5(6)
Ru2 N8 C30 C31 175.8(3)
C34 N8 C30 C29 177.8(3)
Ru2 N8 C30 C29 -4.8(4)
N7 C29 C30 N8 -0.5(5)
C28 C29 C30 N8 -177.8(4)
N7 C29 C30 C31 178.8(4)
C28 C29 C30 C31 1.5(6)
N8 C30 C31 C32 1.3(6)
C29 C30 C31 C32 -178.0(4)
C30 C31 C32 C33 -0.4(7)
C31 C32 C33 C34 -0.2(7)
C30 N8 C34 C33 0.9(6)
Ru2 N8 C34 C33 -176.1(3)
C32 C33 C34 N8 0.0(7)
C39 N9 C35 C36 -0.4(6)
Ru2 N9 C35 C36 179.9(3)
N9 C35 C36 C37 1.1(6)
C35 C36 C37 C38 -0.9(7)
C36 C37 C38 C39 0.1(7)
C35 N9 C39 C38 -0.4(6)
Ru2 N9 C39 C38 179.3(3)
C35 N9 C39 C40 179.8(4)
Ru2 N9 C39 C40 -0.4(4)
C37 C38 C39 N9 0.6(6)
C37 C38 C39 C40 -179.7(4)
C44 N10 C40 C41 1.2(6)
Ru2 N10 C40 C41 178.1(3)
C44 N10 C40 C39 -177.9(4)
Ru2 N10 C40 C39 -1.1(5)
N9 C39 C40 N10 1.0(5)
C38 C39 C40 N10 -178.7(4)
N9 C39 C40 C41 -178.1(4)
C38 C39 C40 C41 2.1(7)
N10 C40 C41 C42 -0.5(6)
C39 C40 C41 C42 178.6(4)
C40 C41 C42 C43 -1.1(7)
C41 C42 C43 C44 1.8(7)
C40 N10 C44 C43 -0.5(6)
Ru2 N10 C44 C43 -177.0(3)
C42 C43 C44 N10 -1.0(7)
